data_7006988
loop_
_publ_author_name
'An, Yan'
'Tong, Ming-Liang'
'Ji, Liang-Nian'
'Mao, Zong-Wan'

_publ_section_title
;
 Double-strand DNA cleavage by copper complexes of 2,2'-dipyridyl with
 electropositive pendants.
;
_journal_issue 17
_journal_name_full 'Dalton transactions (Cambridge, England : 2003)'
_journal_page_first 2066
_journal_page_last 2071
_journal_paper_doi 10.1039/b516132k
_journal_year 2006
_chemical_formula_sum 'C48 H98 Br Cl5 Cu N8 O29'
_chemical_formula_weight 1572.04
_chemical_name_systematic
; 
 ? 
;
_space_group_IT_number 14
_symmetry_cell_setting monoclinic
_symmetry_space_group_name_Hall '-P 2ybc'
_symmetry_space_group_name_H-M 'P 1 21/c 1'
_atom_sites_solution_hydrogens geom
_atom_sites_solution_primary direct
_atom_sites_solution_secondary difmap
_audit_creation_method SHELXL-97
_cell_angle_alpha 90.00
_cell_angle_beta 101.088(2)
_cell_angle_gamma 90.00
_cell_formula_units_Z 4
_cell_length_a 14.2945(11)
_cell_length_b 14.4469(11)
_cell_length_c 34.637(3)
_cell_measurement_temperature 123(2)
_cell_volume 7019.4(10)
_computing_cell_refinement 'SAINT-PLUS, Ver. 6.0, 1997'
_computing_data_collection 'SMART, 1998.'
_computing_data_reduction 'SAINT-PLUS, Ver. 6.0, 1997'
_computing_molecular_graphics 'XP, Ver. 6.10, Bruker AXS Inc., 2000'
_computing_publication_material 'SHELXTL-Bruker AXS Inc., 1998'
_computing_structure_refinement 'SHELXL-97 (Sheldrick, 1997)'
_computing_structure_solution 'SHELXS-97 (Sheldrick, 1990)'
_diffrn_ambient_temperature 123(2)
_diffrn_measured_fraction_theta_full 0.964
_diffrn_measured_fraction_theta_max 0.964
_diffrn_measurement_device_type 'Bruker Apex CCD'
_diffrn_measurement_method '\w scan'
_diffrn_radiation_monochromator graphite
_diffrn_radiation_source 'fine-focus sealed tube'
_diffrn_radiation_type MoK\a
_diffrn_radiation_wavelength 0.71073
_diffrn_reflns_av_R_equivalents 0.0456
_diffrn_reflns_av_sigmaI/netI 0.0721
_diffrn_reflns_limit_h_max 17
_diffrn_reflns_limit_h_min -10
_diffrn_reflns_limit_k_max 17
_diffrn_reflns_limit_k_min -15
_diffrn_reflns_limit_l_max 42
_diffrn_reflns_limit_l_min -41
_diffrn_reflns_number 29749
_diffrn_reflns_theta_full 26.00
_diffrn_reflns_theta_max 26.00
_diffrn_reflns_theta_min 1.45
_diffrn_standards_decay_% 0
_diffrn_standards_interval_count 0
_diffrn_standards_interval_time 0
_diffrn_standards_number 0
_exptl_absorpt_coefficient_mu 1.156
_exptl_absorpt_correction_T_max 0.7851
_exptl_absorpt_correction_T_min 0.7087
_exptl_absorpt_correction_type multi-scan
_exptl_absorpt_process_details 'SADABS (Bruker, 2002)'
_exptl_crystal_colour green
_exptl_crystal_density_diffrn 1.488
_exptl_crystal_density_method 'not measured'
_exptl_crystal_description polyhedral
_exptl_crystal_F_000 3292
_exptl_crystal_size_max 0.32
_exptl_crystal_size_mid 0.28
_exptl_crystal_size_min 0.22
_refine_diff_density_max 5.064
_refine_diff_density_min -0.870
_refine_diff_density_rms 0.121
_refine_ls_extinction_method none
_refine_ls_goodness_of_fit_ref 1.029
_refine_ls_hydrogen_treatment mixed
_refine_ls_matrix_type full
_refine_ls_number_parameters 901
_refine_ls_number_reflns 13292
_refine_ls_number_restraints 81
_refine_ls_restrained_S_all 1.031
_refine_ls_R_factor_all 0.1078
_refine_ls_R_factor_gt 0.0747
_refine_ls_shift/su_max 0.005
_refine_ls_shift/su_mean 0.000
_refine_ls_structure_factor_coef Fsqd
_refine_ls_weighting_details 'calc w=1/[\s^2^(Fo^2^)+(0.1040P)^2^+21.7686P] where P=(Fo^2^+2Fc^2^)/3'
_refine_ls_weighting_scheme calc
_refine_ls_wR_factor_gt 0.1851
_refine_ls_wR_factor_ref 0.2074
_reflns_number_gt 9269
_reflns_number_total 13292
_reflns_threshold_expression >2sigma(I)
_cod_data_source_file b516132k.txt
_cod_data_source_block complex1
_cod_original_cell_volume 7019.4(9)
_cod_original_sg_symbol_H-M P2(1)/c
_cod_database_code 7006988

loop_
_symmetry_equiv_pos_as_xyz
'x, y, z'
'-x, y+1/2, -z+1/2'
'-x, -y, -z'
'x, -y-1/2, z-1/2'

loop_
_atom_site_label
_atom_site_type_symbol
_atom_site_fract_x
_atom_site_fract_y
_atom_site_fract_z
_atom_site_U_iso_or_equiv
_atom_site_adp_type
_atom_site_occupancy
_atom_site_symmetry_multiplicity
_atom_site_calc_flag
_atom_site_refinement_flags
_atom_site_disorder_assembly
_atom_site_disorder_group
Cu1 Cu 0.25952(3) 0.12898(3) 0.133335(12) 0.01721(10) Uani 1 1 d . . .
Br1 Br 0.18900(3) 0.23381(3) 0.175834(12) 0.03007(10) Uani 1 1 d . . .
N1 N 0.1962(2) 0.0176(2) 0.15084(8) 0.0179(7) Uani 1 1 d . . .
N2 N 0.1985(2) 0.0744(2) 0.07893(8) 0.0179(7) Uani 1 1 d . . .
N3 N 0.0900(2) -0.0805(2) 0.26272(9) 0.0228(8) Uani 1 1 d . . .
N4 N 0.2718(2) 0.0649(2) -0.04444(9) 0.0246(8) Uani 1 1 d . . .
N5 N 0.3287(2) 0.23084(19) 0.11252(8) 0.0174(7) Uani 1 1 d . . .
N6 N 0.4008(2) 0.0889(2) 0.15467(8) 0.0180(7) Uani 1 1 d . . .
N7 N 0.2710(2) 0.5369(2) 0.08740(10) 0.0279(9) Uani 1 1 d . . .
N8 N 0.5623(2) -0.1723(2) 0.20984(9) 0.0232(8) Uani 1 1 d . . .
O1W O -0.0085(2) 0.0987(2) 0.15585(10) 0.0430(9) Uani 1 1 d DU . .
H1WA H -0.0578(5) 0.1210(13) 0.1627(6) 0.056(16) Uiso 1 1 d D . .
H1WB H 0.0357(6) 0.1390(9) 0.1592(10) 0.059(16) Uiso 1 1 d D . .
O2W O -0.0469(2) 0.1311(2) 0.07414(9) 0.0500(10) Uani 1 1 d DU . .
H2WA H -0.0362(18) 0.0949(7) 0.0938(3) 0.16(4) Uiso 1 1 d D . .
H2WB H -0.0090(10) 0.1769(8) 0.0781(8) 0.11(3) Uiso 1 1 d D . .
O3W O 0.8184(2) 0.1552(2) 0.17100(9) 0.0483(9) Uani 1 1 d DU . .
H3WA H 0.8138(18) 0.1472(10) 0.1948(2) 0.029(12) Uiso 1 1 d D . .
H3WB H 0.7914(15) 0.2056(8) 0.1625(5) 0.073(19) Uiso 1 1 d D . .
O4W O 0.6394(3) 0.2892(3) 0.00713(13) 0.0889(16) Uani 1 1 d DU . .
H4WA H 0.6180(9) 0.2603(13) -0.0141(4) 0.107 Uiso 1 1 d D . .
H4WB H 0.6999(5) 0.288(3) 0.0119(8) 0.107 Uiso 1 1 d D . .
O5W O 0.8155(3) 0.2797(3) 0.05391(13) 0.0694(13) Uani 1 1 d DU . .
H5WA H 0.8431(12) 0.3318(4) 0.0563(18) 0.083 Uiso 1 1 d D . .
H5WB H 0.8558(9) 0.2362(6) 0.0557(18) 0.083 Uiso 1 1 d D . .
O6W O 0.7243(3) 0.2793(3) 0.11729(10) 0.0574(11) Uani 1 1 d DU . .
H6WA H 0.7475(9) 0.2785(12) 0.0966(3) 0.069 Uiso 1 1 d D . .
H6WB H 0.7100(15) 0.3339(7) 0.1228(6) 0.069 Uiso 1 1 d D . .
O7W O 0.8664(3) 0.4579(3) 0.03908(13) 0.0840(14) Uani 1 1 d DU . .
H7WA H 0.8256(6) 0.5009(9) 0.0391(6) 0.101 Uiso 1 1 d D . .
H7WB H 0.9053(7) 0.4734(17) 0.0245(4) 0.101 Uiso 1 1 d D . .
O8W O 0.5844(4) 0.4674(3) 0.01809(15) 0.1041(18) Uani 1 1 d DU . .
H8WA H 0.590(3) 0.4095(5) 0.0152(6) 0.125 Uiso 1 1 d D . .
H8WB H 0.6161(18) 0.4842(13) 0.0403(4) 0.125 Uiso 1 1 d D . .
O9W O 0.6971(5) 0.4801(4) 0.10429(15) 0.135(2) Uani 1 1 d DU . .
H9WA H 0.693(3) 0.5256(8) 0.0882(3) 0.162 Uiso 1 1 d D . .
H9WB H 0.690(2) 0.4999(16) 0.1268(3) 0.162 Uiso 1 1 d D . .
C1 C 0.2075(3) 0.1044(3) 0.04302(11) 0.0199(9) Uani 1 1 d . . .
H1A H 0.2404 0.1608 0.0411 0.024 Uiso 1 1 calc R . .
C2 C 0.1710(2) 0.0565(3) 0.00883(10) 0.0197(9) Uani 1 1 d . . .
C3 C 0.1209(3) -0.0243(3) 0.01224(11) 0.0211(9) Uani 1 1 d . . .
H3A H 0.0937 -0.0582 -0.0107 0.025 Uiso 1 1 calc R . .
C4 C 0.1105(3) -0.0554(2) 0.04853(11) 0.0199(9) Uani 1 1 d . . .
H4A H 0.0761 -0.1107 0.0509 0.024 Uiso 1 1 calc R . .
C5 C 0.1503(2) -0.0056(2) 0.08152(11) 0.0179(8) Uani 1 1 d . . .
C6 C 0.1474(2) -0.0361(2) 0.12192(10) 0.0171(8) Uani 1 1 d . . .
C7 C 0.1014(3) -0.1148(2) 0.13052(11) 0.0206(9) Uani 1 1 d . . .
H7A H 0.0666 -0.1513 0.1098 0.025 Uiso 1 1 calc R . .
C8 C 0.1058(3) -0.1408(2) 0.16904(11) 0.0234(9) Uani 1 1 d . . .
H8A H 0.0753 -0.1958 0.1751 0.028 Uiso 1 1 calc R . .
C9 C 0.1555(3) -0.0854(2) 0.19904(11) 0.0196(9) Uani 1 1 d . . .
C10 C 0.1981(2) -0.0067(2) 0.18806(11) 0.0185(8) Uani 1 1 d . . .
H10A H 0.2308 0.0326 0.2082 0.022 Uiso 1 1 calc R . .
C11 C 0.1805(3) 0.0933(3) -0.03113(10) 0.0214(9) Uani 1 1 d . . .
H11A H 0.1775 0.1617 -0.0305 0.026 Uiso 1 1 calc R . .
H11B H 0.1255 0.0713 -0.0509 0.026 Uiso 1 1 calc R . .
C12 C 0.1678(3) -0.1130(2) 0.24179(11) 0.0203(9) Uani 1 1 d . . .
H12A H 0.2294 -0.0883 0.2560 0.024 Uiso 1 1 calc R . .
H12B H 0.1714 -0.1814 0.2435 0.024 Uiso 1 1 calc R . .
C13 C 0.3590(3) 0.1109(3) -0.01966(12) 0.0317(11) Uani 1 1 d . . .
H13A H 0.3625 0.0925 0.0081 0.038 Uiso 1 1 calc R . .
H13B H 0.4166 0.0864 -0.0281 0.038 Uiso 1 1 calc R . .
C14 C 0.3618(3) 0.2157(3) -0.02160(15) 0.0443(13) Uani 1 1 d . . .
H14A H 0.4192 0.2385 -0.0040 0.066 Uiso 1 1 calc R . .
H14B H 0.3052 0.2413 -0.0135 0.066 Uiso 1 1 calc R . .
H14C H 0.3630 0.2351 -0.0486 0.066 Uiso 1 1 calc R . .
C15 C 0.2645(3) 0.0969(3) -0.08691(11) 0.0285(10) Uani 1 1 d . . .
H15A H 0.2481 0.1635 -0.0885 0.034 Uiso 1 1 calc R . .
H15B H 0.3277 0.0899 -0.0943 0.034 Uiso 1 1 calc R . .
C16 C 0.1914(4) 0.0448(3) -0.11648(13) 0.0421(13) Uani 1 1 d . . .
H16A H 0.1836 0.0754 -0.1422 0.063 Uiso 1 1 calc R . .
H16B H 0.1302 0.0444 -0.1077 0.063 Uiso 1 1 calc R . .
H16C H 0.2131 -0.0189 -0.1188 0.063 Uiso 1 1 calc R . .
C17 C 0.2840(3) -0.0392(3) -0.04107(13) 0.0343(11) Uani 1 1 d . . .
H17A H 0.2936 -0.0563 -0.0129 0.041 Uiso 1 1 calc R . .
H17B H 0.2242 -0.0688 -0.0546 0.041 Uiso 1 1 calc R . .
C18 C 0.3658(3) -0.0785(3) -0.05796(15) 0.0446(13) Uani 1 1 d . . .
H18A H 0.3654 -0.1462 -0.0560 0.067 Uiso 1 1 calc R . .
H18B H 0.4262 -0.0545 -0.0431 0.067 Uiso 1 1 calc R . .
H18C H 0.3585 -0.0603 -0.0856 0.067 Uiso 1 1 calc R . .
C19 C 0.0820(3) 0.0236(3) 0.26179(13) 0.0371(11) Uani 1 1 d . . .
H19A H 0.0273 0.0422 0.2738 0.045 Uiso 1 1 calc R . .
H19B H 0.0687 0.0445 0.2341 0.045 Uiso 1 1 calc R . .
C20 C 0.1715(4) 0.0722(3) 0.28348(17) 0.0557(15) Uani 1 1 d . . .
H20A H 0.1677 0.1384 0.2772 0.083 Uiso 1 1 calc R . .
H20B H 0.2277 0.0455 0.2753 0.083 Uiso 1 1 calc R . .
H20C H 0.1767 0.0639 0.3119 0.083 Uiso 1 1 calc R . .
C21 C 0.1173(3) -0.1150(3) 0.30486(11) 0.0327(11) Uani 1 1 d . . .
H21A H 0.1250 -0.1830 0.3044 0.039 Uiso 1 1 calc R . .
H21B H 0.1800 -0.0882 0.3168 0.039 Uiso 1 1 calc R . .
C22 C 0.0473(4) -0.0921(4) 0.33089(13) 0.0436(13) Uani 1 1 d . . .
H22A H 0.0681 -0.1208 0.3567 0.065 Uiso 1 1 calc R . .
H22B H -0.0159 -0.1158 0.3189 0.065 Uiso 1 1 calc R . .
H22C H 0.0440 -0.0248 0.3340 0.065 Uiso 1 1 calc R . .
C23 C -0.0057(3) -0.1203(3) 0.24325(13) 0.0365(12) Uani 1 1 d . . .
H23A H -0.0193 -0.1014 0.2153 0.044 Uiso 1 1 calc R . .
H23B H -0.0558 -0.0931 0.2559 0.044 Uiso 1 1 calc R . .
C24 C -0.0121(3) -0.2258(3) 0.24534(16) 0.0463(13) Uani 1 1 d . . .
H24A H -0.0691 -0.2472 0.2271 0.069 Uiso 1 1 calc R . .
H24B H -0.0160 -0.2444 0.2722 0.069 Uiso 1 1 calc R . .
H24C H 0.0447 -0.2533 0.2381 0.069 Uiso 1 1 calc R . .
C25 C 0.2863(3) 0.3050(2) 0.09407(10) 0.0199(9) Uani 1 1 d . . .
H25A H 0.2191 0.3104 0.0912 0.024 Uiso 1 1 calc R . .
C26 C 0.3354(3) 0.3748(2) 0.07885(11) 0.0210(9) Uani 1 1 d . . .
C27 C 0.4327(3) 0.3621(3) 0.08111(11) 0.0245(9) Uani 1 1 d . . .
H27A H 0.4684 0.4059 0.0695 0.029 Uiso 1 1 calc R . .
C28 C 0.4776(3) 0.2853(2) 0.10041(11) 0.0214(9) Uani 1 1 d . . .
H28A H 0.5442 0.2764 0.1022 0.026 Uiso 1 1 calc R . .
C29 C 0.4246(3) 0.2217(2) 0.11693(10) 0.0184(8) Uani 1 1 d . . .
C30 C 0.4647(3) 0.1428(2) 0.14185(10) 0.0184(8) Uani 1 1 d . . .
C31 C 0.5629(3) 0.1277(3) 0.15310(11) 0.0220(9) Uani 1 1 d . . .
H31A H 0.6073 0.1663 0.1436 0.026 Uiso 1 1 calc R . .
C32 C 0.5936(3) 0.0546(2) 0.17856(11) 0.0230(9) Uani 1 1 d . . .
H32A H 0.6598 0.0431 0.1869 0.028 Uiso 1 1 calc R . .
C33 C 0.5281(3) -0.0012(3) 0.19168(11) 0.0223(9) Uani 1 1 d . . .
C34 C 0.4322(3) 0.0185(2) 0.17855(11) 0.0212(9) Uani 1 1 d . . .
H34A H 0.3864 -0.0203 0.1870 0.025 Uiso 1 1 calc R . .
C35 C 0.2837(3) 0.4581(2) 0.05928(11) 0.0223(9) Uani 1 1 d . . .
H35A H 0.2200 0.4384 0.0451 0.027 Uiso 1 1 calc R . .
H35B H 0.3192 0.4821 0.0395 0.027 Uiso 1 1 calc R . .
C36 C 0.5560(3) -0.0736(2) 0.22352(11) 0.0229(9) Uani 1 1 d . . .
H36A H 0.6188 -0.0562 0.2394 0.028 Uiso 1 1 calc R . .
H36B H 0.5092 -0.0714 0.2412 0.028 Uiso 1 1 calc R . .
C37 C 0.3665(3) 0.5695(3) 0.11038(14) 0.0413(13) Uani 1 1 d . . .
H37A H 0.3546 0.6141 0.1306 0.050 Uiso 1 1 calc R . .
H37B H 0.3999 0.5156 0.1243 0.050 Uiso 1 1 calc R . .
C38 C 0.4322(4) 0.6147(3) 0.08663(17) 0.0528(16) Uani 1 1 d . . .
H38A H 0.4949 0.6245 0.1034 0.079 Uiso 1 1 calc R . .
H38B H 0.4055 0.6743 0.0765 0.079 Uiso 1 1 calc R . .
H38C H 0.4389 0.5744 0.0645 0.079 Uiso 1 1 calc R . .
C39 C 0.2197(3) 0.6128(3) 0.06187(14) 0.0362(12) Uani 1 1 d . . .
H39A H 0.1592 0.5876 0.0468 0.043 Uiso 1 1 calc R . .
H39B H 0.2593 0.6318 0.0427 0.043 Uiso 1 1 calc R . .
C40 C 0.1975(4) 0.6978(3) 0.08420(17) 0.0549(16) Uani 1 1 d . . .
H40A H 0.1581 0.7406 0.0660 0.082 Uiso 1 1 calc R . .
H40B H 0.2572 0.7286 0.0962 0.082 Uiso 1 1 calc R . .
H40C H 0.1631 0.6792 0.1048 0.082 Uiso 1 1 calc R . .
C41 C 0.2141(4) 0.5059(3) 0.11799(13) 0.0446(13) Uani 1 1 d . . .
H41A H 0.2458 0.4510 0.1318 0.054 Uiso 1 1 calc R . .
H41B H 0.2161 0.5559 0.1377 0.054 Uiso 1 1 calc R . .
C42 C 0.1123(4) 0.4823(4) 0.10224(16) 0.0555(15) Uani 1 1 d . . .
H42A H 0.0840 0.4551 0.1232 0.083 Uiso 1 1 calc R . .
H42B H 0.1088 0.4377 0.0807 0.083 Uiso 1 1 calc R . .
H42C H 0.0774 0.5385 0.0924 0.083 Uiso 1 1 calc R . .
C43 C 0.4713(3) -0.2045(3) 0.18347(12) 0.0281(10) Uani 1 1 d . . .
H43A H 0.4562 -0.1614 0.1609 0.034 Uiso 1 1 calc R . .
H43B H 0.4829 -0.2662 0.1729 0.034 Uiso 1 1 calc R . .
C44 C 0.3859(3) -0.2111(3) 0.20244(14) 0.0371(12) Uani 1 1 d . . .
H44A H 0.3282 -0.2163 0.1821 0.056 Uiso 1 1 calc R . .
H44B H 0.3819 -0.1554 0.2182 0.056 Uiso 1 1 calc R . .
H44C H 0.3917 -0.2658 0.2195 0.056 Uiso 1 1 calc R . .
C45 C 0.5823(3) -0.2298(3) 0.24787(12) 0.0302(10) Uani 1 1 d . . .
H45A H 0.6426 -0.2080 0.2644 0.036 Uiso 1 1 calc R . .
H45B H 0.5306 -0.2185 0.2627 0.036 Uiso 1 1 calc R . .
C46 C 0.5896(4) -0.3309(3) 0.24135(14) 0.0415(13) Uani 1 1 d . . .
H46A H 0.6024 -0.3629 0.2668 0.062 Uiso 1 1 calc R . .
H46B H 0.6416 -0.3430 0.2273 0.062 Uiso 1 1 calc R . .
H46C H 0.5294 -0.3536 0.2257 0.062 Uiso 1 1 calc R . .
C47 C 0.6412(3) -0.1826(3) 0.18625(13) 0.0321(11) Uani 1 1 d . . .
H47A H 0.6396 -0.2466 0.1759 0.039 Uiso 1 1 calc R . .
H47B H 0.6278 -0.1402 0.1634 0.039 Uiso 1 1 calc R . .
C48 C 0.7401(3) -0.1629(4) 0.20900(15) 0.0477(14) Uani 1 1 d . . .
H48A H 0.7868 -0.1758 0.1923 0.072 Uiso 1 1 calc R . .
H48B H 0.7533 -0.2024 0.2324 0.072 Uiso 1 1 calc R . .
H48C H 0.7447 -0.0977 0.2170 0.072 Uiso 1 1 calc R . .
Cl1 Cl 0.41507(7) -0.08472(7) 0.07785(3) 0.0316(3) Uani 1 1 d . . .
O1 O 0.4059(2) 0.0114(2) 0.06923(9) 0.0451(9) Uani 1 1 d . . .
O2 O 0.5085(2) -0.1043(3) 0.09931(10) 0.0633(11) Uani 1 1 d . . .
O3 O 0.3470(2) -0.1103(2) 0.10092(10) 0.0470(9) Uani 1 1 d . . .
O4 O 0.4008(4) -0.1334(3) 0.04168(11) 0.0973(18) Uani 1 1 d . . .
Cl2 Cl 0.42434(8) -0.06567(9) 0.31285(3) 0.0435(3) Uani 1 1 d . . .
O5 O 0.3879(2) -0.0377(2) 0.27294(8) 0.0409(9) Uani 1 1 d . . .
O6 O 0.5219(2) -0.0937(3) 0.31763(10) 0.0595(11) Uani 1 1 d . . .
O7 O 0.3681(3) -0.1374(3) 0.32303(13) 0.0851(15) Uani 1 1 d . . .
O8 O 0.4220(3) 0.0160(3) 0.33712(12) 0.0720(13) Uani 1 1 d . . .
Cl3 Cl 0.05589(7) 0.30113(7) 0.00807(3) 0.0327(3) Uani 1 1 d . . .
O9 O 0.1535(2) 0.3053(2) 0.00362(9) 0.0390(8) Uani 1 1 d . . .
O10 O 0.0560(3) 0.2856(2) 0.04934(10) 0.0477(10) Uani 1 1 d . . .
O11 O 0.0077(2) 0.2261(2) -0.01393(10) 0.0497(10) Uani 1 1 d . . .
O12 O 0.0089(3) 0.3867(2) -0.00439(11) 0.0538(10) Uani 1 1 d . . .
Cl4 Cl 0.21894(8) 0.60176(7) 0.22572(3) 0.0371(3) Uani 1 1 d . . .
O13 O 0.3046(3) 0.5652(3) 0.21656(11) 0.0562(11) Uani 1 1 d . . .
O14 O 0.2443(3) 0.6716(2) 0.25580(10) 0.0500(10) Uani 1 1 d . . .
O15 O 0.1685(3) 0.6464(3) 0.19188(13) 0.0982(16) Uani 1 1 d . . .
O16 O 0.1702(4) 0.5324(3) 0.2409(2) 0.132(2) Uani 1 1 d . . .
Cl5 Cl 0.88572(9) 0.68615(9) 0.12212(4) 0.0486(3) Uani 1 1 d . . .
O17 O 0.9143(3) 0.7475(3) 0.09495(11) 0.0617(12) Uani 1 1 d . . .
O18 O 0.7895(4) 0.7027(4) 0.1275(2) 0.130(2) Uani 1 1 d . . .
O19 O 0.8778(6) 0.5934(4) 0.1075(2) 0.158(3) Uani 1 1 d . . .
O20 O 0.9443(5) 0.6817(7) 0.15525(17) 0.238(4) Uani 1 1 d . . .

loop_
_atom_site_aniso_label
_atom_site_aniso_U_11
_atom_site_aniso_U_22
_atom_site_aniso_U_33
_atom_site_aniso_U_23
_atom_site_aniso_U_13
_atom_site_aniso_U_12
Cu1 0.0157(2) 0.01710(19) 0.0198(2) 0.00007(17) 0.00575(17) -0.00215(17)
Br1 0.0310(2) 0.02708(19) 0.0357(2) -0.00762(16) 0.01546(18) -0.00087(17)
N1 0.0121(14) 0.0217(14) 0.0208(15) -0.0018(12) 0.0053(12) 0.0011(12)
N2 0.0162(14) 0.0197(14) 0.0191(15) -0.0029(12) 0.0066(12) -0.0008(12)
N3 0.0227(16) 0.0256(16) 0.0216(16) 0.0011(13) 0.0081(13) -0.0016(13)
N4 0.0235(16) 0.0303(16) 0.0215(16) 0.0032(13) 0.0079(13) 0.0055(14)
N5 0.0162(14) 0.0176(14) 0.0186(15) -0.0008(12) 0.0041(12) -0.0004(12)
N6 0.0153(14) 0.0214(14) 0.0183(15) -0.0008(12) 0.0052(12) -0.0020(12)
N7 0.0352(19) 0.0147(14) 0.0316(18) -0.0016(13) 0.0004(15) 0.0039(14)
N8 0.0183(15) 0.0227(15) 0.0268(17) 0.0081(13) -0.0004(13) 0.0009(13)
O1W 0.0297(16) 0.0431(17) 0.0576(19) -0.0091(15) 0.0118(15) -0.0007(14)
O2W 0.0404(18) 0.070(2) 0.0403(18) -0.0137(16) 0.0089(15) -0.0088(17)
O3W 0.0485(19) 0.0534(19) 0.0481(18) -0.0108(15) 0.0217(16) -0.0038(16)
O4W 0.108(3) 0.054(2) 0.083(3) 0.002(2) -0.034(3) -0.007(2)
O5W 0.052(2) 0.081(3) 0.077(3) 0.013(2) 0.018(2) 0.009(2)
O6W 0.0412(19) 0.074(2) 0.056(2) -0.0127(18) 0.0093(17) -0.0048(18)
O7W 0.067(3) 0.091(3) 0.104(3) -0.009(2) 0.041(2) -0.002(2)
O8W 0.087(3) 0.099(3) 0.126(4) -0.038(3) 0.019(3) 0.005(3)
O9W 0.118(4) 0.147(4) 0.150(4) -0.058(4) 0.050(3) -0.022(4)
C1 0.0154(16) 0.0229(17) 0.0228(18) 0.0004(15) 0.0073(15) 0.0012(14)
C2 0.0138(16) 0.0266(18) 0.0202(18) -0.0007(15) 0.0066(14) 0.0074(15)
C3 0.0160(17) 0.0289(19) 0.0181(18) -0.0058(15) 0.0022(15) 0.0033(15)
C4 0.0148(16) 0.0219(17) 0.0240(18) -0.0036(15) 0.0060(15) -0.0009(14)
C5 0.0126(16) 0.0179(16) 0.0240(18) -0.0026(14) 0.0053(14) 0.0046(14)
C6 0.0087(15) 0.0202(17) 0.0241(18) 0.0017(14) 0.0073(14) 0.0047(13)
C7 0.0197(17) 0.0211(17) 0.0220(18) -0.0043(14) 0.0062(15) -0.0022(15)
C8 0.0197(18) 0.0186(17) 0.033(2) -0.0021(15) 0.0089(16) -0.0012(15)
C9 0.0182(17) 0.0204(17) 0.0220(18) -0.0006(14) 0.0085(15) 0.0016(14)
C10 0.0132(16) 0.0214(17) 0.0211(18) -0.0015(14) 0.0038(14) 0.0022(14)
C11 0.0168(17) 0.0291(19) 0.0177(18) 0.0003(15) 0.0018(15) 0.0078(15)
C12 0.0138(16) 0.0214(17) 0.0274(19) 0.0060(15) 0.0081(15) 0.0013(14)
C13 0.0192(19) 0.051(3) 0.025(2) 0.0010(19) 0.0041(17) 0.0011(18)
C14 0.032(2) 0.052(3) 0.049(3) -0.014(2) 0.009(2) -0.015(2)
C15 0.034(2) 0.030(2) 0.022(2) 0.0029(16) 0.0074(17) -0.0021(17)
C16 0.055(3) 0.047(3) 0.025(2) -0.0039(19) 0.009(2) -0.013(2)
C17 0.039(2) 0.032(2) 0.038(2) 0.0070(18) 0.0206(19) 0.0135(18)
C18 0.046(2) 0.039(2) 0.059(3) 0.008(2) 0.035(2) 0.012(2)
C19 0.048(2) 0.026(2) 0.045(2) 0.0048(18) 0.028(2) 0.0086(19)
C20 0.060(3) 0.034(2) 0.084(4) -0.019(2) 0.043(3) -0.020(2)
C21 0.038(2) 0.039(2) 0.024(2) 0.0019(17) 0.0113(18) -0.0029(19)
C22 0.049(3) 0.056(3) 0.031(2) -0.002(2) 0.022(2) -0.007(2)
C23 0.0195(19) 0.055(3) 0.036(2) -0.008(2) 0.0080(18) 0.001(2)
C24 0.036(2) 0.048(3) 0.059(3) -0.009(2) 0.017(2) -0.017(2)
C25 0.0140(16) 0.0268(18) 0.0211(18) -0.0011(15) 0.0087(15) -0.0003(15)
C26 0.0266(19) 0.0142(16) 0.0218(18) -0.0005(14) 0.0035(16) -0.0001(15)
C27 0.028(2) 0.0198(17) 0.028(2) 0.0009(15) 0.0112(17) -0.0016(16)
C28 0.0145(16) 0.0214(17) 0.030(2) -0.0006(15) 0.0076(15) -0.0034(14)
C29 0.0189(17) 0.0200(17) 0.0169(17) -0.0058(14) 0.0052(15) 0.0031(14)
C30 0.0210(17) 0.0170(16) 0.0183(17) -0.0027(14) 0.0063(15) -0.0028(14)
C31 0.0164(17) 0.0232(18) 0.0273(19) 0.0024(15) 0.0065(15) -0.0026(15)
C32 0.0169(17) 0.0235(18) 0.027(2) -0.0003(16) 0.0009(16) -0.0024(15)
C33 0.0246(19) 0.0238(18) 0.0180(18) -0.0034(15) 0.0024(15) -0.0024(16)
C34 0.0207(18) 0.0216(17) 0.0213(18) -0.0017(15) 0.0044(15) -0.0031(15)
C35 0.0262(19) 0.0185(17) 0.0213(18) -0.0008(14) 0.0025(16) -0.0001(15)
C36 0.0215(18) 0.0232(18) 0.0223(19) 0.0037(15) -0.0004(16) -0.0032(15)
C37 0.048(3) 0.025(2) 0.043(3) -0.0096(19) -0.012(2) 0.003(2)
C38 0.047(3) 0.034(2) 0.070(4) 0.008(2) -0.008(3) -0.008(2)
C39 0.035(2) 0.024(2) 0.045(3) 0.0026(18) -0.003(2) 0.0073(18)
C40 0.060(3) 0.027(2) 0.071(4) -0.005(2) -0.004(3) 0.015(2)
C41 0.067(3) 0.037(2) 0.035(2) -0.003(2) 0.026(2) 0.007(2)
C42 0.056(3) 0.052(3) 0.069(3) -0.008(3) 0.038(3) -0.003(3)
C43 0.024(2) 0.0244(19) 0.032(2) 0.0001(17) -0.0035(18) -0.0037(16)
C44 0.021(2) 0.033(2) 0.053(3) 0.012(2) -0.003(2) -0.0101(18)
C45 0.025(2) 0.038(2) 0.028(2) 0.0146(17) 0.0043(17) 0.0009(18)
C46 0.045(3) 0.038(2) 0.043(3) 0.018(2) 0.011(2) 0.007(2)
C47 0.026(2) 0.040(2) 0.033(2) 0.0071(18) 0.0098(18) 0.0067(18)
C48 0.028(2) 0.060(3) 0.059(3) 0.020(2) 0.018(2) 0.009(2)
Cl1 0.0298(5) 0.0390(5) 0.0241(5) -0.0001(4) 0.0007(4) 0.0101(4)
O1 0.0494(19) 0.0448(18) 0.0439(18) 0.0126(15) 0.0157(16) 0.0092(16)
O2 0.0255(16) 0.114(3) 0.052(2) 0.0456(19) 0.0104(15) 0.0219(18)
O3 0.0206(15) 0.0542(19) 0.065(2) 0.0182(17) 0.0042(15) -0.0052(14)
O4 0.167(5) 0.074(3) 0.039(2) -0.0249(19) -0.009(3) 0.043(3)
Cl2 0.0258(5) 0.0787(8) 0.0260(5) 0.0001(5) 0.0049(4) -0.0076(5)
O5 0.0333(16) 0.0588(19) 0.0295(16) 0.0027(14) 0.0031(14) -0.0068(15)
O6 0.0332(18) 0.100(3) 0.043(2) 0.010(2) 0.0040(16) 0.0081(19)
O7 0.054(2) 0.119(3) 0.075(3) 0.042(3) -0.005(2) -0.030(2)
O8 0.063(3) 0.093(3) 0.058(2) -0.019(2) 0.008(2) 0.000(2)
Cl3 0.0278(5) 0.0304(5) 0.0387(6) -0.0072(4) 0.0036(4) 0.0018(4)
O9 0.0287(15) 0.0351(16) 0.0505(19) -0.0076(14) 0.0009(14) 0.0003(13)
O10 0.0484(19) 0.0496(19) 0.0461(19) 0.0021(15) 0.0117(16) 0.0003(16)
O11 0.0365(18) 0.0483(18) 0.061(2) -0.0170(16) 0.0018(17) -0.0125(15)
O12 0.056(2) 0.0385(17) 0.068(2) 0.0069(16) 0.0151(18) 0.0218(16)
Cl4 0.0321(5) 0.0360(5) 0.0452(6) 0.0008(5) 0.0126(5) 0.0006(4)
O13 0.0463(19) 0.059(2) 0.065(2) 0.0016(18) 0.0142(18) 0.0251(17)
O14 0.061(2) 0.0458(18) 0.0457(19) -0.0027(15) 0.0173(17) 0.0051(17)
O15 0.097(3) 0.115(3) 0.063(3) -0.025(2) -0.032(2) 0.063(3)
O16 0.146(4) 0.068(3) 0.210(5) -0.027(3) 0.105(4) -0.062(3)
Cl5 0.0499(7) 0.0511(7) 0.0394(6) 0.0131(5) -0.0045(6) -0.0002(6)
O17 0.067(3) 0.066(2) 0.052(2) 0.0154(18) 0.0131(19) 0.002(2)
O18 0.089(3) 0.094(3) 0.226(5) 0.088(3) 0.079(4) 0.042(3)
O19 0.233(6) 0.055(3) 0.229(6) 0.003(3) 0.154(5) 0.011(4)
O20 0.173(5) 0.445(10) 0.072(4) 0.081(5) -0.033(4) -0.213(5)

loop_
_atom_type_symbol
_atom_type_description
_atom_type_scat_dispersion_real
_atom_type_scat_dispersion_imag
_atom_type_scat_source
C C 0.0033 0.0016 'International Tables Vol C Tables 4.2.6.8 and 6.1.1.4'
H H 0.0000 0.0000 'International Tables Vol C Tables 4.2.6.8 and 6.1.1.4'
N N 0.0061 0.0033 'International Tables Vol C Tables 4.2.6.8 and 6.1.1.4'
O O 0.0106 0.0060 'International Tables Vol C Tables 4.2.6.8 and 6.1.1.4'
Cl Cl 0.1484 0.1585 'International Tables Vol C Tables 4.2.6.8 and 6.1.1.4'
Cu Cu 0.3201 1.2651 'International Tables Vol C Tables 4.2.6.8 and 6.1.1.4'
Br Br -0.2901 2.4595 'International Tables Vol C Tables 4.2.6.8 and 6.1.1.4'

loop_
_geom_angle_atom_site_label_1
_geom_angle_atom_site_label_2
_geom_angle_atom_site_label_3
_geom_angle
_geom_angle_site_symmetry_1
_geom_angle_site_symmetry_3
_geom_angle_publ_flag
N5 Cu1 N1 174.07(12) . . ?
N5 Cu1 N2 95.96(12) . . ?
N1 Cu1 N2 80.41(12) . . ?
N5 Cu1 N6 79.59(12) . . ?
N1 Cu1 N6 97.63(11) . . ?
N2 Cu1 N6 115.08(12) . . ?
N5 Cu1 Br1 92.91(9) . . ?
N1 Cu1 Br1 93.01(9) . . ?
N2 Cu1 Br1 128.97(8) . . ?
N6 Cu1 Br1 115.94(8) . . ?
C10 N1 C6 118.7(3) . . ?
C10 N1 Cu1 125.4(2) . . ?
C6 N1 Cu1 115.9(2) . . ?
C1 N2 C5 118.4(3) . . ?
C1 N2 Cu1 128.2(2) . . ?
C5 N2 Cu1 113.2(2) . . ?
C19 N3 C12 111.0(3) . . ?
C19 N3 C23 108.0(3) . . ?
C12 N3 C23 110.6(3) . . ?
C19 N3 C21 110.6(3) . . ?
C12 N3 C21 106.4(3) . . ?
C23 N3 C21 110.2(3) . . ?
C17 N4 C11 109.7(3) . . ?
C17 N4 C13 108.7(3) . . ?
C11 N4 C13 111.6(3) . . ?
C17 N4 C15 111.1(3) . . ?
C11 N4 C15 107.8(3) . . ?
C13 N4 C15 108.0(3) . . ?
C25 N5 C29 119.3(3) . . ?
C25 N5 Cu1 124.0(2) . . ?
C29 N5 Cu1 116.8(2) . . ?
C34 N6 C30 118.6(3) . . ?
C34 N6 Cu1 128.1(3) . . ?
C30 N6 Cu1 113.3(2) . . ?
C39 N7 C37 111.6(3) . . ?
C39 N7 C41 111.0(3) . . ?
C37 N7 C41 105.9(3) . . ?
C39 N7 C35 105.7(3) . . ?
C37 N7 C35 111.1(3) . . ?
C41 N7 C35 111.6(3) . . ?
C36 N8 C43 112.6(3) . . ?
C36 N8 C47 110.9(3) . . ?
C43 N8 C47 106.6(3) . . ?
C36 N8 C45 104.7(3) . . ?
C43 N8 C45 110.4(3) . . ?
C47 N8 C45 111.9(3) . . ?
N2 C1 C2 122.8(3) . . ?
C1 C2 C3 117.7(3) . . ?
C1 C2 C11 121.4(3) . . ?
C3 C2 C11 120.8(3) . . ?
C4 C3 C2 120.2(3) . . ?
C3 C4 C5 119.3(3) . . ?
N2 C5 C4 121.6(3) . . ?
N2 C5 C6 115.1(3) . . ?
C4 C5 C6 123.2(3) . . ?
N1 C6 C7 121.0(3) . . ?
N1 C6 C5 115.3(3) . . ?
C7 C6 C5 123.7(3) . . ?
C6 C7 C8 120.1(3) . . ?
C7 C8 C9 119.3(3) . . ?
C10 C9 C8 117.2(3) . . ?
C10 C9 C12 120.9(3) . . ?
C8 C9 C12 121.8(3) . . ?
N1 C10 C9 123.8(3) . . ?
C2 C11 N4 114.6(3) . . ?
C9 C12 N3 115.5(3) . . ?
C14 C13 N4 115.9(3) . . ?
C16 C15 N4 114.4(3) . . ?
C18 C17 N4 115.4(4) . . ?
N3 C19 C20 113.3(4) . . ?
C22 C21 N3 115.2(4) . . ?
N3 C23 C24 114.4(3) . . ?
N5 C25 C26 123.4(3) . . ?
C25 C26 C27 117.1(3) . . ?
C25 C26 C35 120.8(3) . . ?
C27 C26 C35 122.1(3) . . ?
C28 C27 C26 119.9(4) . . ?
C29 C28 C27 119.4(3) . . ?
N5 C29 C28 120.8(3) . . ?
N5 C29 C30 114.3(3) . . ?
C28 C29 C30 124.9(3) . . ?
N6 C30 C31 121.9(3) . . ?
N6 C30 C29 115.4(3) . . ?
C31 C30 C29 122.6(3) . . ?
C32 C31 C30 118.1(3) . . ?
C33 C32 C31 120.1(3) . . ?
C32 C33 C34 117.6(3) . . ?
C32 C33 C36 122.9(3) . . ?
C34 C33 C36 119.0(3) . . ?
N6 C34 C33 123.6(4) . . ?
C26 C35 N7 114.6(3) . . ?
N8 C36 C33 116.5(3) . . ?
C38 C37 N7 116.1(4) . . ?
N7 C39 C40 114.6(4) . . ?
C42 C41 N7 115.3(4) . . ?
C44 C43 N8 115.7(3) . . ?
C46 C45 N8 114.1(3) . . ?
C48 C47 N8 114.7(4) . . ?
O4 Cl1 O1 107.9(2) . . ?
O4 Cl1 O3 111.7(3) . . ?
O1 Cl1 O3 109.1(2) . . ?
O4 Cl1 O2 108.9(3) . . ?
O1 Cl1 O2 110.1(2) . . ?
O3 Cl1 O2 109.2(2) . . ?
O7 Cl2 O6 110.8(3) . . ?
O7 Cl2 O5 109.3(2) . . ?
O6 Cl2 O5 110.8(2) . . ?
O7 Cl2 O8 112.2(3) . . ?
O6 Cl2 O8 107.1(2) . . ?
O5 Cl2 O8 106.5(2) . . ?
O11 Cl3 O12 110.2(2) . . ?
O11 Cl3 O9 110.8(2) . . ?
O12 Cl3 O9 109.9(2) . . ?
O11 Cl3 O10 108.6(2) . . ?
O12 Cl3 O10 110.1(2) . . ?
O9 Cl3 O10 107.2(2) . . ?
O16 Cl4 O15 115.8(4) . . ?
O16 Cl4 O13 109.5(3) . . ?
O15 Cl4 O13 108.0(3) . . ?
O16 Cl4 O14 107.8(3) . . ?
O15 Cl4 O14 107.3(2) . . ?
O13 Cl4 O14 108.2(2) . . ?
O20 Cl5 O17 113.9(4) . . ?
O20 Cl5 O19 105.3(6) . . ?
O17 Cl5 O19 111.4(3) . . ?
O20 Cl5 O18 111.4(5) . . ?
O17 Cl5 O18 112.9(3) . . ?
O19 Cl5 O18 100.9(4) . . ?

loop_
_geom_bond_atom_site_label_1
_geom_bond_atom_site_label_2
_geom_bond_distance
_geom_bond_site_symmetry_2
_geom_bond_publ_flag
Cu1 N5 1.984(3) . ?
Cu1 N1 1.998(3) . ?
Cu1 N2 2.074(3) . ?
Cu1 N6 2.094(3) . ?
Cu1 Br1 2.4592(6) . ?
N1 C10 1.331(5) . ?
N1 C6 1.349(4) . ?
N2 C1 1.347(5) . ?
N2 C5 1.357(5) . ?
N3 C19 1.509(5) . ?
N3 C12 1.513(5) . ?
N3 C23 1.518(5) . ?
N3 C21 1.520(5) . ?
N4 C17 1.516(5) . ?
N4 C11 1.522(5) . ?
N4 C13 1.523(5) . ?
N4 C15 1.526(5) . ?
N5 C25 1.331(4) . ?
N5 C29 1.356(5) . ?
N6 C34 1.334(5) . ?
N6 C30 1.340(5) . ?
N7 C39 1.507(5) . ?
N7 C37 1.517(5) . ?
N7 C41 1.522(6) . ?
N7 C35 1.532(5) . ?
N8 C36 1.510(5) . ?
N8 C43 1.512(5) . ?
N8 C47 1.522(6) . ?
N8 C45 1.537(5) . ?
C1 C2 1.384(5) . ?
C2 C3 1.386(5) . ?
C2 C11 1.513(5) . ?
C3 C4 1.370(5) . ?
C4 C5 1.378(5) . ?
C5 C6 1.475(5) . ?
C6 C7 1.374(5) . ?
C7 C8 1.376(5) . ?
C8 C9 1.393(5) . ?
C9 C10 1.378(5) . ?
C9 C12 1.511(5) . ?
C13 C14 1.517(6) . ?
C15 C16 1.514(6) . ?
C17 C18 1.514(6) . ?
C19 C20 1.525(7) . ?
C21 C22 1.508(7) . ?
C23 C24 1.528(7) . ?
C25 C26 1.390(5) . ?
C26 C27 1.390(6) . ?
C26 C35 1.504(5) . ?
C27 C28 1.388(5) . ?
C28 C29 1.383(5) . ?
C29 C30 1.477(5) . ?
C30 C31 1.400(5) . ?
C31 C32 1.392(5) . ?
C32 C33 1.377(5) . ?
C33 C34 1.388(5) . ?
C33 C36 1.516(5) . ?
C37 C38 1.511(8) . ?
C39 C40 1.517(7) . ?
C41 C42 1.492(7) . ?
C43 C44 1.497(6) . ?
C45 C46 1.486(6) . ?
C47 C48 1.508(6) . ?
Cl1 O4 1.416(4) . ?
Cl1 O1 1.421(3) . ?
Cl1 O3 1.422(4) . ?
Cl1 O2 1.426(3) . ?
Cl2 O7 1.398(5) . ?
Cl2 O6 1.431(4) . ?
Cl2 O5 1.438(3) . ?
Cl2 O8 1.453(4) . ?
Cl3 O11 1.424(3) . ?
Cl3 O12 1.433(3) . ?
Cl3 O9 1.434(3) . ?
Cl3 O10 1.447(4) . ?
Cl4 O16 1.381(5) . ?
Cl4 O15 1.409(4) . ?
Cl4 O13 1.424(4) . ?
Cl4 O14 1.445(3) . ?
Cl5 O20 1.286(6) . ?
Cl5 O17 1.409(4) . ?
Cl5 O19 1.429(6) . ?
Cl5 O18 1.444(6) . ?
